data_7707302
loop_
_publ_author_name
'Kong, Richard Y.'
'Crimmin, Mark R.'

_publ_section_title
;
 1<sup>st</sup> row transition metal aluminylene complexes: preparation,
 properties and bonding analysis.
;
_journal_issue 22
_journal_name_full 'Dalton transactions (Cambridge, England : 2003)'
_journal_page_first 7810
_journal_page_last 7817
_journal_paper_doi 10.1039/d1dt01415c
_journal_volume 50
_journal_year 2021
_chemical_formula_moiety 'C33 H41 Al Fe N2 O4, C7 H8'
_chemical_formula_sum 'C40 H49 Al Fe N2 O4'
_chemical_formula_weight 704.64
_space_group_crystal_system orthorhombic
_space_group_IT_number 62
_space_group_name_Hall '-P 2ac 2n'
_space_group_name_H-M_alt 'P n m a'
_atom_sites_solution_hydrogens geom
_atom_sites_solution_primary direct
_audit_creation_date 2018-03-07
_audit_creation_method
;
Olex2 1.2
(compiled 2017.03.28 svn.r3405 for OlexSys, GUI svn.r5337)
;
_audit_update_record
;
2021-03-17 deposited with the CCDC.	2021-04-30 downloaded from the CCDC.
;
_cell_angle_alpha 90
_cell_angle_beta 90
_cell_angle_gamma 90
_cell_formula_units_Z 4
_cell_length_a 21.9278(9)
_cell_length_b 16.6105(8)
_cell_length_c 10.6008(6)
_cell_measurement_reflns_used 1948
_cell_measurement_temperature 173.00(14)
_cell_measurement_theta_max 26.8840
_cell_measurement_theta_min 2.9200
_cell_volume 3861.1(3)
_computing_cell_refinement 'CrysAlisPro 1.171.38.46 (Rigaku OD, 2015)'
_computing_data_collection 'CrysAlisPro 1.171.38.46 (Rigaku OD, 2015)'
_computing_data_reduction 'CrysAlisPro 1.171.38.46 (Rigaku OD, 2015)'
_computing_molecular_graphics 'Olex2 (Dolomanov et al., 2009)'
_computing_publication_material 'Olex2 (Dolomanov et al., 2009)'
_computing_structure_refinement 'ShelXL (Sheldrick, 2015)'
_computing_structure_solution 'ShelXS (Sheldrick, 2008)'
_diffrn_ambient_environment N~2~
_diffrn_ambient_temperature 173.00(14)
_diffrn_detector 'CCD plate'
_diffrn_detector_area_resol_mean 16.0382
_diffrn_detector_type Eos
_diffrn_measured_fraction_theta_full 0.987
_diffrn_measured_fraction_theta_max 0.820
_diffrn_measurement_details
;
List of Runs (angles in degrees, time in seconds):

  # Type    Start    End  Width  t~exp~   \w     \q     \k     \f   Frames
#--------------------------------------------------------------------------
  1  \w    -10.00  16.00   1.00  220.68    --  -13.18 -99.00 120.00   26
  2  \w     -1.00  81.00   1.00  220.68    --   14.27  57.00-120.00   82
;
_diffrn_measurement_device 'four-circle diffractometer'
_diffrn_measurement_device_type 'Xcalibur, Eos'
_diffrn_measurement_method '\w scans'
_diffrn_orient_matrix_type 'CrysAlisPro convention (1999,Acta A55,543-557)'
_diffrn_orient_matrix_UB_11 0.0320276000
_diffrn_orient_matrix_UB_12 0.0049004000
_diffrn_orient_matrix_UB_13 0.0055024000
_diffrn_orient_matrix_UB_21 -0.0012671000
_diffrn_orient_matrix_UB_22 -0.0147785000
_diffrn_orient_matrix_UB_23 0.0627246000
_diffrn_orient_matrix_UB_31 0.0043539000
_diffrn_orient_matrix_UB_32 -0.0397678000
_diffrn_orient_matrix_UB_33 -0.0226123000
_diffrn_radiation_monochromator graphite
_diffrn_radiation_probe x-ray
_diffrn_radiation_type MoK\a
_diffrn_radiation_wavelength 0.71073
_diffrn_reflns_av_R_equivalents 0.0314
_diffrn_reflns_av_unetI/netI 0.0521
_diffrn_reflns_Laue_measured_fraction_full 0.987
_diffrn_reflns_Laue_measured_fraction_max 0.820
_diffrn_reflns_limit_h_max 27
_diffrn_reflns_limit_h_min -17
_diffrn_reflns_limit_k_max 21
_diffrn_reflns_limit_k_min -9
_diffrn_reflns_limit_l_max 13
_diffrn_reflns_limit_l_min -7
_diffrn_reflns_number 8626
_diffrn_reflns_point_group_measured_fraction_full 0.987
_diffrn_reflns_point_group_measured_fraction_max 0.820
_diffrn_reflns_theta_full 25.242
_diffrn_reflns_theta_max 28.334
_diffrn_reflns_theta_min 2.279
_diffrn_source 'fine-focus sealed X-ray tube'
_diffrn_source_type 'Enhance (Mo) X-ray Source'
_exptl_absorpt_coefficient_mu 0.454
_exptl_absorpt_correction_T_max 0.984
_exptl_absorpt_correction_T_min 0.912
_exptl_absorpt_correction_type analytical
_exptl_absorpt_process_details
;
CrysAlisPro 1.171.38.46 (Rigaku Oxford Diffraction, 2015)
Analytical numeric absorption correction using a multifaceted crystal
			model based on expressions derived by R.C. Clark & J.S. Reid.
(Clark, R. C. & Reid, J. S. (1995). Acta Cryst. A51, 887-897)
Empirical absorption correction using spherical harmonics,
 implemented in SCALE3 ABSPACK scaling algorithm.
;
_exptl_crystal_colour yellow
_exptl_crystal_colour_primary yellow
_exptl_crystal_density_diffrn 1.212
_exptl_crystal_description plate
_exptl_crystal_F_000 1496
_exptl_crystal_size_max 0.339
_exptl_crystal_size_mid 0.177
_exptl_crystal_size_min 0.027
_refine_diff_density_max 0.378
_refine_diff_density_min -0.493
_refine_diff_density_rms 0.108
_refine_ls_extinction_method none
_refine_ls_goodness_of_fit_ref 1.091
_refine_ls_hydrogen_treatment constr
_refine_ls_matrix_type full
_refine_ls_number_parameters 271
_refine_ls_number_reflns 4086
_refine_ls_number_restraints 54
_refine_ls_restrained_S_all 1.090
_refine_ls_R_factor_all 0.0750
_refine_ls_R_factor_gt 0.0450
_refine_ls_shift/su_max 0.000
_refine_ls_shift/su_mean 0.000
_refine_ls_structure_factor_coef Fsqd
_refine_ls_weighting_details 'w=1/[\s^2^(Fo^2^)+(0.0687P)^2^] where P=(Fo^2^+2Fc^2^)/3'
_refine_ls_weighting_scheme calc
_refine_ls_wR_factor_gt 0.1097
_refine_ls_wR_factor_ref 0.1310
_reflns_Friedel_coverage 0.000
_reflns_number_gt 2941
_reflns_number_total 4086
_reflns_threshold_expression 'I > 2\s(I)'
_cod_data_source_file d1dt01415c3.cif
_cod_data_source_block 3c
_cod_depositor_comments 'Adding full bibliography for 7707298--7707305.cif.'
_cod_original_cell_volume 3861.2(3)
_cod_database_code 7707302
_shelx_shelxl_version_number 2016/6
_chemical_oxdiff_formula 'C33 H41 Al Fe N2 O4'
_chemical_oxdiff_usercomment RK077
_shelx_space_group_comment
;
The symmetry employed for this shelxl refinement is uniquely defined
by the following loop, which should always be used as a source of
symmetry information in preference to the above space-group names.
They are only intended as comments.
;
_reflns_odcompleteness_completeness 98.73
_reflns_odcompleteness_iscentric 1
_reflns_odcompleteness_theta 24.97
_olex2_refinement_description
;
1. Fixed Uiso
 At 1.2 times of:
  All C(H) groups
 At 1.5 times of:
  All C(H,H,H) groups
2. Uiso/Uaniso restraints and constraints
C20 \\sim C21 \\sim C22 \\sim C23 \\sim C24 \\sim C19 \\sim C25 \\sim C122
\\sim C123 \\sim C124 \\sim C119 \\sim C120 \\sim C121 \\sim C125: within 1A
with sigma of 0.02 and sigma for terminal atoms of 0.02
3. Others
 Sof(C122)=Sof(H122)=Sof(C123)=Sof(H123)=Sof(C124)=Sof(H124)=Sof(C119)=
 Sof(C120)=Sof(H120)=Sof(C121)=Sof(H121)=Sof(C125)=Sof(H12A)=Sof(H12B)=
 Sof(H12C)=0.5*(1-FVAR(2))
 Sof(C20)=Sof(H20)=Sof(C21)=Sof(H21)=Sof(C22)=Sof(H22)=Sof(C23)=Sof(H23)=
 Sof(C24)=Sof(H24)=Sof(C19)=Sof(C25)=Sof(H25A)=Sof(H25B)=Sof(H25C)=0.5*FVAR(2)
4.a Ternary CH refined with riding coordinates:
 C13(H13), C16(H16)
4.b Aromatic/amide H refined with riding coordinates:
 C6(H6), C11(H11), C9(H9), C10(H10), C20(H20), C21(H21), C22(H22), C23(H23),
 C24(H24), C122(H122), C123(H123), C124(H124), C120(H120), C121(H121)
4.c Fitted hexagon refined as free rotating group:
 C20(C21,C22,C23,C24,C19), C122(C123,C124,C119,C120,C121)
4.d Idealised Me refined as rotating group:
 C5(H5A,H5B,H5C), C17(H17A,H17B,H17C), C18(H18A,H18B,H18C), C15(H15C,H15B,
 H15A), C14(H14C,H14A,H14B), C25(H25A,H25B,H25C), C125(H12A,H12B,H12C)
;
_ins_header
;
TITL MRC1823 in Pnma 
REM Pnma (#62, found as Pcmn in -cba setting)
CELL 0.71073  21.927777  16.610512  10.600843  90.0000  90.0000  90.0000
ZERR    4.00   0.000941   0.000781   0.000565   0.0000   0.0000   0.0000
LATT  1
SYMM -x+1/2,-y, z+1/2 
SYMM -x, y+1/2,-z 
SYMM  x+1/2,-y+1/2,-z+1/2 
SFAC C H N O Al Fe
UNIT 132.00 164.00 8.00 16.00 4.00 4.00
TREF
HKLF 4
END
;
_olex2_submission_special_instructions 'No special instructions were received'
_oxdiff_exptl_absorpt_empirical_details
;
Empirical correction (ABSPACK) includes:
- Absorption correction using spherical harmonics
- Frame scaling
;
_oxdiff_exptl_absorpt_empirical_full_max 1.036
_oxdiff_exptl_absorpt_empirical_full_min 0.976

loop_
_space_group_symop_operation_xyz
'x, y, z'
'-x+1/2, -y, z+1/2'
'x+1/2, -y+1/2, -z+1/2'
'-x, y+1/2, -z'
'-x, -y, -z'
'x-1/2, y, -z-1/2'
'-x-1/2, y-1/2, z-1/2'
'x, -y-1/2, z'

loop_
_atom_site_label
_atom_site_type_symbol
_atom_site_fract_x
_atom_site_fract_y
_atom_site_fract_z
_atom_site_U_iso_or_equiv
_atom_site_adp_type
_atom_site_occupancy
_atom_site_site_symmetry_order
_atom_site_calc_flag
_atom_site_refinement_flags_posn
_atom_site_refinement_flags_adp
_atom_site_refinement_flags_occupancy
_atom_site_disorder_assembly
_atom_site_disorder_group
Fe1 Fe 0.25572(2) 0.250000 0.75915(5) 0.02336(16) Uani 1 2 d S T P . .
Al1 Al 0.34906(4) 0.250000 0.85313(9) 0.0191(2) Uani 1 2 d S T P . .
N1 N 0.40177(8) 0.16534(11) 0.89192(17) 0.0205(4) Uani 1 1 d . . . . .
O1 O 0.14384(12) 0.250000 0.6112(3) 0.0571(9) Uani 1 2 d S T P . .
C6 C 0.48998(13) 0.250000 0.9104(3) 0.0266(8) Uani 1 2 d S T P . .
H6 H 0.532390 0.250002 0.911893 0.032 Uiso 1 2 calc RS T P . .
O2 O 0.33399(13) 0.250000 0.5361(3) 0.0490(8) Uani 1 2 d S T P . .
C7 C 0.37657(9) 0.08521(13) 0.9096(2) 0.0224(5) Uani 1 1 d . . . . .
C8 C 0.35928(10) 0.06185(14) 1.0308(2) 0.0269(5) Uani 1 1 d . . . . .
C3 C 0.23905(11) 0.15786(17) 0.8372(3) 0.0345(6) Uani 1 1 d . . . . .
C4 C 0.46226(9) 0.17512(14) 0.9094(2) 0.0229(5) Uani 1 1 d . . . . .
C5 C 0.50214(10) 0.10347(16) 0.9322(3) 0.0400(7) Uani 1 1 d . . . . .
H5A H 0.499109 0.087564 1.019071 0.060 Uiso 1 1 calc GR . . . .
H5B H 0.543679 0.117043 0.913072 0.060 Uiso 1 1 calc GR . . . .
H5C H 0.489228 0.059832 0.879203 0.060 Uiso 1 1 calc GR . . . .
O3 O 0.22422(9) 0.09801(13) 0.8820(2) 0.0561(6) Uani 1 1 d . . . . .
C1 C 0.18765(16) 0.250000 0.6686(4) 0.0344(9) Uani 1 2 d S T P . .
C2 C 0.30463(16) 0.250000 0.6274(4) 0.0321(8) Uani 1 2 d S T P . .
C13 C 0.36415(12) 0.11635(16) 1.1450(3) 0.0358(6) Uani 1 1 d . . . . .
H13 H 0.381361 0.167821 1.117169 0.043 Uiso 1 1 calc R . . . .
C16 C 0.38544(11) 0.05906(16) 0.6713(2) 0.0327(6) Uani 1 1 d . . . . .
H16 H 0.395365 0.116588 0.672132 0.039 Uiso 1 1 calc R . . . .
C12 C 0.36979(10) 0.03438(14) 0.8049(2) 0.0276(6) Uani 1 1 d . . . . .
C11 C 0.34627(12) -0.04226(15) 0.8268(3) 0.0371(7) Uani 1 1 d . . . . .
H11 H 0.341770 -0.077639 0.759454 0.045 Uiso 1 1 calc R . . . .
C9 C 0.33555(11) -0.01526(16) 1.0464(3) 0.0348(6) Uani 1 1 d . . . . .
H9 H 0.323545 -0.032172 1.126239 0.042 Uiso 1 1 calc R . . . .
C10 C 0.32957(12) -0.06676(16) 0.9458(3) 0.0411(7) Uani 1 1 d . . . . .
H10 H 0.314188 -0.118330 0.958131 0.049 Uiso 1 1 calc R . . . .
C17 C 0.33161(13) 0.04699(18) 0.5829(3) 0.0455(7) Uani 1 1 d . . . . .
H17A H 0.323831 -0.009539 0.573144 0.068 Uiso 1 1 calc GR . . . .
H17B H 0.340841 0.070146 0.502140 0.068 Uiso 1 1 calc GR . . . .
H17C H 0.296189 0.072755 0.617560 0.068 Uiso 1 1 calc GR . . . .
C18 C 0.44096(15) 0.0138(3) 0.6211(3) 0.0700(11) Uani 1 1 d . . . . .
H18A H 0.475425 0.024227 0.674509 0.105 Uiso 1 1 calc GR . . . .
H18B H 0.449806 0.031627 0.536936 0.105 Uiso 1 1 calc GR . . . .
H18C H 0.432556 -0.042918 0.620317 0.105 Uiso 1 1 calc GR . . . .
C15 C 0.40662(16) 0.0812(2) 1.2451(3) 0.0598(9) Uani 1 1 d . . . . .
H15C H 0.391058 0.030205 1.272862 0.090 Uiso 1 1 calc GR . . . .
H15B H 0.408934 0.117431 1.315545 0.090 Uiso 1 1 calc GR . . . .
H15A H 0.446567 0.074005 1.209812 0.090 Uiso 1 1 calc GR . . . .
C14 C 0.30197(14) 0.1331(2) 1.2030(3) 0.0611(9) Uani 1 1 d . . . . .
H14C H 0.275290 0.154836 1.139778 0.092 Uiso 1 1 calc GR . . . .
H14A H 0.306287 0.171091 1.270581 0.092 Uiso 1 1 calc GR . . . .
H14B H 0.285095 0.083846 1.235091 0.092 Uiso 1 1 calc GR . . . .
C20 C 0.0140(3) 0.2515(15) 0.1213(7) 0.077(3) Uani 0.344(6) 1 d . U . A -1
H20 H -0.026651 0.251014 0.096212 0.092 Uiso 0.344(6) 1 calc R . . A -1
C21 C 0.0290(3) 0.2396(14) 0.2473(6) 0.057(4) Uani 0.344(6) 1 d G U . A -1
H21 H -0.001659 0.231111 0.306569 0.068 Uiso 0.344(6) 1 calc R . . A -1
C22 C 0.0897(4) 0.2403(14) 0.2848(5) 0.047(4) Uani 0.344(6) 1 d G U . A -1
H22 H 0.099719 0.232329 0.369161 0.057 Uiso 0.344(6) 1 calc R . . A -1
C23 C 0.1355(2) 0.2530(13) 0.1963(8) 0.066(3) Uani 0.344(6) 1 d G U . A -1
H23 H 0.176105 0.253450 0.221396 0.079 Uiso 0.344(6) 1 calc R . . A -1
C24 C 0.1205(4) 0.2649(8) 0.0703(7) 0.066(4) Uani 0.344(6) 1 d G U . A -1
H24 H 0.151114 0.273353 0.011038 0.079 Uiso 0.344(6) 1 calc R . . A -1
C19 C 0.0598(5) 0.2642(11) 0.0328(5) 0.071(4) Uani 0.344(6) 1 d G U . A -1
C25 C 0.0475(10) 0.269(6) -0.1059(11) 0.19(4) Uani 0.344(6) 1 d . U . A -1
H25A H 0.004885 0.260642 -0.121336 0.291 Uiso 0.344(6) 1 calc GR . . A -1
H25B H 0.070851 0.228861 -0.149096 0.291 Uiso 0.344(6) 1 calc GR . . A -1
H25C H 0.059005 0.321573 -0.136239 0.291 Uiso 0.344(6) 1 calc GR . . A -1
C122 C 0.1361(7) 0.246(6) 0.2297(16) 0.048(5) Uiso 0.156(6) 1 d . U . A -2
H122 H 0.169089 0.241064 0.284104 0.058 Uiso 0.156(6) 1 calc R . . A -2
C123 C 0.1457(5) 0.252(4) 0.1003(16) 0.053(6) Uiso 0.156(6) 1 d G U . A -2
H123 H 0.185141 0.250161 0.068258 0.063 Uiso 0.156(6) 1 calc RS T P A -2
C124 C 0.0963(8) 0.260(2) 0.0190(11) 0.046(5) Uiso 0.156(6) 1 d G U . A -2
H124 H 0.102769 0.263267 -0.067544 0.055 Uiso 0.156(6) 1 calc R . . A -2
C119 C 0.0374(7) 0.262(2) 0.0669(18) 0.063(6) Uiso 0.156(6) 1 d G U . A -2
C120 C 0.0277(6) 0.257(4) 0.1963(19) 0.061(6) Uiso 0.156(6) 1 d G U . A -2
H120 H -0.011708 0.258179 0.228345 0.073 Uiso 0.156(6) 1 calc R . . A -2
C121 C 0.0771(9) 0.249(5) 0.2776(12) 0.058(7) Uiso 0.156(6) 1 d G U . A -2
H121 H 0.070663 0.245073 0.364149 0.070 Uiso 0.156(6) 1 calc R . . A -2
C125 C -0.0121(10) 0.237(3) -0.023(2) 0.096(11) Uiso 0.156(6) 1 d . U . A -2
H12A H -0.017360 0.278106 -0.085844 0.143 Uiso 0.156(6) 1 calc GR . . A -2
H12B H -0.049608 0.230260 0.022780 0.143 Uiso 0.156(6) 1 calc GR . . A -2
H12C H -0.001107 0.187401 -0.062628 0.143 Uiso 0.156(6) 1 calc GR . . A -2

loop_
_atom_site_aniso_label
_atom_site_aniso_U_11
_atom_site_aniso_U_22
_atom_site_aniso_U_33
_atom_site_aniso_U_23
_atom_site_aniso_U_13
_atom_site_aniso_U_12
Fe1 0.0182(2) 0.0265(3) 0.0254(3) 0.000 -0.0036(2) 0.000
Al1 0.0168(4) 0.0205(5) 0.0200(5) 0.000 -0.0013(4) 0.000
N1 0.0184(9) 0.0202(9) 0.0227(11) 0.0007(8) 0.0006(8) 0.0006(7)
O1 0.0310(14) 0.077(2) 0.064(2) 0.000 -0.0265(14) 0.000
C6 0.0125(14) 0.0334(19) 0.034(2) 0.000 -0.0003(14) 0.000
O2 0.0523(17) 0.0584(19) 0.0364(18) 0.000 0.0162(15) 0.000
C7 0.0187(10) 0.0190(11) 0.0294(14) 0.0020(10) -0.0014(10) 0.0027(9)
C8 0.0264(11) 0.0257(12) 0.0285(14) 0.0034(11) 0.0001(10) 0.0016(10)
C3 0.0246(12) 0.0436(16) 0.0354(16) 0.0050(13) -0.0033(11) 0.0004(12)
C4 0.0198(11) 0.0271(12) 0.0218(13) -0.0001(10) 0.0003(10) 0.0036(9)
C5 0.0286(13) 0.0323(14) 0.059(2) 0.0059(14) -0.0021(13) 0.0076(11)
O3 0.0439(11) 0.0510(13) 0.0735(16) 0.0288(12) 0.0010(11) -0.0088(10)
C1 0.0294(19) 0.036(2) 0.038(2) 0.000 -0.0028(18) 0.000
C2 0.0294(18) 0.0346(19) 0.032(2) 0.000 -0.0048(17) 0.000
C13 0.0470(15) 0.0340(14) 0.0265(15) 0.0044(12) 0.0050(12) -0.0046(12)
C16 0.0340(13) 0.0365(14) 0.0275(15) -0.0077(12) 0.0022(11) 0.0030(11)
C12 0.0242(11) 0.0254(13) 0.0333(15) -0.0034(11) -0.0021(11) 0.0021(10)
C11 0.0399(14) 0.0255(14) 0.0459(19) -0.0075(13) -0.0064(14) -0.0012(11)
C9 0.0336(13) 0.0314(14) 0.0394(17) 0.0127(12) 0.0012(12) -0.0025(11)
C10 0.0442(15) 0.0261(13) 0.053(2) 0.0063(13) -0.0044(14) -0.0055(12)
C17 0.0553(17) 0.0491(18) 0.0323(17) -0.0077(14) -0.0070(14) -0.0036(14)
C18 0.0566(19) 0.104(3) 0.050(2) 0.001(2) 0.0129(17) 0.036(2)
C15 0.0620(19) 0.079(3) 0.0382(19) -0.0038(18) -0.0098(16) 0.0063(19)
C14 0.0568(19) 0.078(3) 0.049(2) -0.0135(18) 0.0019(17) 0.0162(17)
C20 0.078(5) 0.099(7) 0.053(6) -0.007(14) 0.013(5) 0.002(14)
C21 0.077(6) 0.048(12) 0.045(5) -0.004(7) 0.004(4) 0.002(6)
C22 0.061(6) 0.024(10) 0.056(5) 0.001(5) 0.004(4) 0.003(5)
C23 0.083(6) 0.036(7) 0.080(8) -0.022(13) 0.016(6) -0.006(12)
C24 0.089(7) 0.040(10) 0.069(6) 0.002(6) 0.031(7) 0.012(6)
C19 0.086(8) 0.074(11) 0.052(5) 0.000(6) 0.012(5) 0.033(8)
C25 0.24(2) 0.31(10) 0.035(7) 0.018(18) 0.009(9) 0.10(5)

loop_
_atom_type_symbol
_atom_type_description
_atom_type_scat_dispersion_real
_atom_type_scat_dispersion_imag
_atom_type_scat_source
C C 0.0033 0.0016 'International Tables Vol C Tables 4.2.6.8 and 6.1.1.4'
H H 0.0000 0.0000 'International Tables Vol C Tables 4.2.6.8 and 6.1.1.4'
Al Al 0.0645 0.0514 'International Tables Vol C Tables 4.2.6.8 and 6.1.1.4'
Fe Fe 0.3463 0.8444 'International Tables Vol C Tables 4.2.6.8 and 6.1.1.4'
N N 0.0061 0.0033 'International Tables Vol C Tables 4.2.6.8 and 6.1.1.4'
O O 0.0106 0.0060 'International Tables Vol C Tables 4.2.6.8 and 6.1.1.4'

loop_
_citation_id
_citation_doi
_citation_year
1 10.26434/chemrxiv.14330060.v1 2021

loop_
_exptl_crystal_face_index_h
_exptl_crystal_face_index_k
_exptl_crystal_face_index_l
_exptl_crystal_face_perp_dist
31 -2 0 0.0135
-31 2 0 0.0135
0 3 15 0.0858
1 -11 -13 0.0626
-4 12 -13 0.1086
-5 23 2 0.1536
5 -23 -1 0.1405
-2 15 11 0.1375

loop_
_geom_angle_atom_site_label_1
_geom_angle_atom_site_label_2
_geom_angle_atom_site_label_3
_geom_angle
_geom_angle_site_symmetry_1
_geom_angle_site_symmetry_3
_geom_angle_publ_flag
C3 Fe1 Al1 88.93(8) . . ?
C3 Fe1 Al1 88.93(8) 8_565 . ?
C3 Fe1 C3 118.84(18) 8_565 . ?
C1 Fe1 Al1 173.22(13) . . ?
C1 Fe1 C3 94.51(10) . . ?
C1 Fe1 C3 94.51(10) . 8_565 ?
C2 Fe1 Al1 78.44(11) . . ?
C2 Fe1 C3 119.63(9) . 8_565 ?
C2 Fe1 C3 119.63(9) . . ?
C2 Fe1 C1 94.77(17) . . ?
N1 Al1 Fe1 130.79(6) 8_565 . ?
N1 Al1 Fe1 130.79(6) . . ?
N1 Al1 N1 97.80(11) . 8_565 ?
C7 N1 Al1 118.88(13) . . ?
C4 N1 Al1 123.26(15) . . ?
C4 N1 C7 117.81(17) . . ?
C4 C6 C4 127.9(3) 8_565 . ?
C8 C7 N1 118.5(2) . . ?
C8 C7 C12 122.2(2) . . ?
C12 C7 N1 119.3(2) . . ?
C7 C8 C13 123.4(2) . . ?
C9 C8 C7 117.8(2) . . ?
C9 C8 C13 118.8(2) . . ?
O3 C3 Fe1 174.7(2) . . ?
N1 C4 C6 122.8(2) . . ?
N1 C4 C5 120.1(2) . . ?
C6 C4 C5 117.2(2) . . ?
O1 C1 Fe1 179.6(4) . . ?
O2 C2 Fe1 176.1(3) . . ?
C8 C13 C15 111.7(2) . . ?
C8 C13 C14 111.6(2) . . ?
C14 C13 C15 109.6(2) . . ?
C12 C16 C17 111.4(2) . . ?
C12 C16 C18 111.9(2) . . ?
C17 C16 C18 109.8(2) . . ?
C7 C12 C16 123.6(2) . . ?
C11 C12 C7 117.2(2) . . ?
C11 C12 C16 119.2(2) . . ?
C10 C11 C12 121.5(3) . . ?
C10 C9 C8 121.1(3) . . ?
C9 C10 C11 120.2(2) . . ?
C21 C20 C19 120.0 . . ?
C20 C21 C22 120.0 . . ?
C23 C22 C21 120.0 . . ?
C22 C23 C24 120.0 . . ?
C23 C24 C19 120.0 . . ?
C20 C19 C25 122.8(13) . . ?
C24 C19 C20 120.0 . . ?
C24 C19 C25 116.9(11) . . ?
C123 C122 C121 120.0 . . ?
C124 C123 C122 120.0 . . ?
C123 C124 C119 120.0 . . ?
C124 C119 C125 115.7(18) . . ?
C120 C119 C124 120.0 . . ?
C120 C119 C125 119.8(19) . . ?
C119 C120 C121 120.0 . . ?
C120 C121 C122 120.0 . . ?

loop_
_geom_bond_atom_site_label_1
_geom_bond_atom_site_label_2
_geom_bond_distance
_geom_bond_site_symmetry_2
_geom_bond_publ_flag
Fe1 Al1 2.2762(10) . ?
Fe1 C3 1.778(3) 8_565 ?
Fe1 C3 1.778(3) . ?
Fe1 C1 1.775(4) . ?
Fe1 C2 1.761(4) . ?
Al1 N1 1.8663(18) 8_565 ?
Al1 N1 1.8662(18) . ?
N1 C7 1.453(3) . ?
N1 C4 1.349(3) . ?
O1 C1 1.137(4) . ?
C6 C4 1.384(2) 8_565 ?
C6 C4 1.384(2) . ?
O2 C2 1.162(4) . ?
C7 C8 1.395(3) . ?
C7 C12 1.402(3) . ?
C8 C13 1.516(4) . ?
C8 C9 1.392(3) . ?
C3 O3 1.149(3) . ?
C4 C5 1.497(3) . ?
C13 C15 1.528(4) . ?
C13 C14 1.521(4) . ?
C16 C12 1.514(4) . ?
C16 C17 1.521(4) . ?
C16 C18 1.527(4) . ?
C12 C11 1.393(3) . ?
C11 C10 1.375(4) . ?
C9 C10 1.374(4) . ?
C20 C21 1.3900 . ?
C20 C19 1.3900 . ?
C21 C22 1.3900 . ?
C22 C23 1.3900 . ?
C23 C24 1.3900 . ?
C24 C19 1.3900 . ?
C19 C25 1.497(14) . ?
C122 C123 1.3900 . ?
C122 C121 1.3900 . ?
C123 C124 1.3900 . ?
C124 C119 1.3900 . ?
C119 C120 1.3900 . ?
C119 C125 1.50(3) . ?
C120 C121 1.3900 . ?

loop_
_exptl_oxdiff_crystal_face_indexfrac_h
_exptl_oxdiff_crystal_face_indexfrac_k
_exptl_oxdiff_crystal_face_indexfrac_l
_exptl_oxdiff_crystal_face_x
_exptl_oxdiff_crystal_face_y
_exptl_oxdiff_crystal_face_z
30.8878 -2.1380 0.0056 0.9788 -0.0072 0.2194
-30.8878 2.1380 -0.0056 -0.9788 0.0072 -0.2194
0.1452 3.0118 14.9688 0.1018 0.8942 -0.4576
0.7876 -10.9952 -12.9714 -0.1000 -0.6521 0.7340
-3.9686 11.9741 -12.9759 -0.1398 -0.9858 -0.2000
-4.7408 22.9718 1.9914 -0.0283 -0.2086 -0.9792
4.7484 -22.9706 -0.9934 0.0340 0.2711 0.9566
-1.7601 14.9880 10.9747 0.0775 0.4691 -0.8519
